data_7713661
loop_
_publ_author_name
'Wang, Jin-Hua'
'Javed, Mohammad Khurram'
'Li, Jia-Xin'
'Zhang, Yi-Quan'
'Li, Zhaoyang'
'Yamashita, Masahiro'

_publ_section_title
;
 Ferromagnetically coupled single-chain magnets exhibiting a magnetic
 hysteresis of 0.42 Tesla in cyano-bridged FeIII2MII (M = Ni, Fe)
 coordination polymers
;
_journal_name_full 'Dalton Transactions'
_journal_paper_doi 10.1039/D3DT01043K
_journal_year 2023
_chemical_formula_moiety 'C48 H56 B2 Fe2 N22 Ni O2, 2(H4 O2)'
_chemical_formula_sum 'C48 H64 B2 Fe2 N22 Ni O6'
_chemical_formula_weight 1237.24
_space_group_crystal_system orthorhombic
_space_group_IT_number 72
_space_group_name_Hall '-I 2 2c'
_space_group_name_H-M_alt 'I b a m'
_atom_sites_solution_hydrogens mixed
_atom_sites_solution_primary dual
_audit_creation_date 2023-07-05
_audit_creation_method
;
Olex2 1.3
(compiled Nov 21 2019 18:26:39 for OlexSys, GUI svn.r6003)
;
_audit_update_record
;
2023-07-14 deposited with the CCDC.	2023-08-07 downloaded from the CCDC.
;
_cell_angle_alpha 90
_cell_angle_beta 90
_cell_angle_gamma 90
_cell_formula_units_Z 4
_cell_length_a 15.2745(5)
_cell_length_b 26.0846(15)
_cell_length_c 13.8740(4)
_cell_measurement_reflns_used 2858
_cell_measurement_temperature 126(9)
_cell_measurement_theta_max 71.3080
_cell_measurement_theta_min 3.4370
_cell_volume 5527.8(4)
_computing_cell_refinement 'CrysAlisPro 1.171.39.6a (Rigaku OD, 2015)'
_computing_data_collection 'CrysAlisPro 1.171.39.6a (Rigaku OD, 2015)'
_computing_data_reduction 'CrysAlisPro 1.171.39.6a (Rigaku OD, 2015)'
_computing_molecular_graphics 'Olex2 1.3 (Dolomanov et al., 2009)'
_computing_publication_material 'Olex2 1.3 (Dolomanov et al., 2009)'
_computing_structure_refinement 'SHELXL 2018/3 (Sheldrick, 2015)'
_computing_structure_solution 'SHELXT  (Sheldrick, 2015)'
_diffrn_ambient_environment N~2~
_diffrn_ambient_temperature 126(9)
_diffrn_detector 'CCD plate'
_diffrn_measured_fraction_theta_full 0.996
_diffrn_measured_fraction_theta_max 0.996
_diffrn_measurement_details
;
List of Runs (angles in degrees, time in seconds):

  # Type    Start    End  Width  t~exp~   \w     \q     \k     \f   Frames
#--------------------------------------------------------------------------
  1  \w    -88.00  36.00   1.00   24.21    --    0.00 -57.00 -60.00  124
  2  \w    -29.00   0.00   1.00   24.21    --    0.00 -57.00  90.00   29
  3  \w     59.00 119.00   1.00  100.00    --   98.20 -61.00  30.00   60
  4  \w     16.00  42.00   1.00  100.00    --   98.20 -61.00  30.00   26
  5  \w    106.00 188.00   1.00  100.00    --   98.20  61.00-150.00   82
  6  \w     63.00  88.00   1.00  100.00    --   98.20 -77.00  60.00   25
  7  \w     62.00 186.00   1.00  100.00    --   98.20  61.00 -30.00  124
  8  \w    104.00 134.00   1.00  100.00    --   98.20 -77.00-120.00   30
  9  \w     15.00  65.00   1.00  100.00    --   98.20 -77.00-120.00   50
;
_diffrn_measurement_device 'four-circle diffractometer'
_diffrn_measurement_device_type 'XtaLAB Pro: Kappa single'
_diffrn_measurement_method '\w scans'
_diffrn_orient_matrix_type 'CrysAlisPro convention (1999,Acta A55,543-557)'
_diffrn_orient_matrix_UB_11 -0.0259016000
_diffrn_orient_matrix_UB_12 -0.0905601000
_diffrn_orient_matrix_UB_13 -0.0042419000
_diffrn_orient_matrix_UB_21 -0.0493693000
_diffrn_orient_matrix_UB_22 0.0426774000
_diffrn_orient_matrix_UB_23 -0.0386817000
_diffrn_orient_matrix_UB_31 0.0194684000
_diffrn_orient_matrix_UB_32 -0.0122037000
_diffrn_orient_matrix_UB_33 -0.1040203000
_diffrn_radiation_monochromator graphite
_diffrn_radiation_probe x-ray
_diffrn_radiation_type 'Cu K\a'
_diffrn_radiation_wavelength 1.54178
_diffrn_reflns_av_R_equivalents 0.0392
_diffrn_reflns_av_unetI/netI 0.0516
_diffrn_reflns_Laue_measured_fraction_full 0.996
_diffrn_reflns_Laue_measured_fraction_max 0.996
_diffrn_reflns_limit_h_max 18
_diffrn_reflns_limit_h_min -16
_diffrn_reflns_limit_k_max 30
_diffrn_reflns_limit_k_min -31
_diffrn_reflns_limit_l_max 11
_diffrn_reflns_limit_l_min -16
_diffrn_reflns_number 8772
_diffrn_reflns_point_group_measured_fraction_full 0.996
_diffrn_reflns_point_group_measured_fraction_max 0.996
_diffrn_reflns_theta_full 66.570
_diffrn_reflns_theta_max 66.570
_diffrn_reflns_theta_min 3.353
_diffrn_source 'fine-focus sealed X-ray tube'
_diffrn_source_type 'Enhance (Cu) X-ray Source'
_exptl_absorpt_coefficient_mu 5.125
_exptl_absorpt_correction_T_max 1.00000
_exptl_absorpt_correction_T_min 0.78925
_exptl_absorpt_correction_type multi-scan
_exptl_absorpt_process_details
;
CrysAlisPro 1.171.39.6a (Rigaku Oxford Diffraction, 2015)
Empirical absorption correction using spherical harmonics,
 implemented in SCALE3 ABSPACK scaling algorithm.
;
_exptl_crystal_colour red
_exptl_crystal_colour_primary red
_exptl_crystal_density_diffrn 1.487
_exptl_crystal_description needle
_exptl_crystal_F_000 2576
_exptl_crystal_size_max 0.25
_exptl_crystal_size_mid 0.08
_exptl_crystal_size_min 0.06
_refine_diff_density_max 0.595
_refine_diff_density_min -0.591
_refine_diff_density_rms 0.089
_refine_ls_extinction_method none
_refine_ls_goodness_of_fit_ref 1.050
_refine_ls_hydrogen_treatment mixed
_refine_ls_matrix_type full
_refine_ls_number_parameters 356
_refine_ls_number_reflns 2550
_refine_ls_number_restraints 226
_refine_ls_restrained_S_all 1.061
_refine_ls_R_factor_all 0.0827
_refine_ls_R_factor_gt 0.0693
_refine_ls_shift/su_max 0.000
_refine_ls_shift/su_mean 0.000
_refine_ls_structure_factor_coef Fsqd
_refine_ls_weighting_details 'w=1/[\s^2^(Fo^2^)+(0.1255P)^2^+12.7549P] where P=(Fo^2^+2Fc^2^)/3'
_refine_ls_weighting_scheme calc
_refine_ls_wR_factor_gt 0.1919
_refine_ls_wR_factor_ref 0.2043
_reflns_Friedel_coverage 0.000
_reflns_number_gt 2027
_reflns_number_total 2550
_reflns_threshold_expression 'I > 2\s(I)'
_cod_data_source_file d3dt01043k2.cif
_cod_data_source_block 1
_cod_database_code 7713661
_shelx_shelxl_version_number 2018/3
_shelx_space_group_comment
;
The symmetry employed for this shelxl refinement is uniquely defined
by the following loop, which should always be used as a source of
symmetry information in preference to the above space-group names.
They are only intended as comments.
;
_shelx_estimated_absorpt_t_max 0.748
_shelx_estimated_absorpt_t_min 0.361
_reflns_odcompleteness_completeness 99.96
_reflns_odcompleteness_iscentric 1
_reflns_odcompleteness_theta 66.97
_olex2_refinement_description
;
1. Fixed Uiso
 At 1.2 times of:
  All C(H) groups
 At 1.5 times of:
  All C(H,H,H) groups, All O(H) groups, All O(H,H) groups
2. Restrained distances
 N7-C17 \\sim N7-C13
 with sigma of 0.02
3. Restrained planarity
 C13, N7, C17, C16, C15, C14
 with sigma of 0.01
4. Uiso/Uaniso restraints and constraints
C13 \\sim C14 \\sim C15 \\sim C16 \\sim C17 \\sim C18 \\sim N8 \\sim O1: within
8.7A with sigma of 0.02 and sigma for terminal atoms of 0.04 within 8.7A
N3 \\sim N4 \\sim N3' \\sim N4': within 2A with sigma of 0.02 and sigma for
terminal atoms of 0.04 within 2A
O1 \\sim N8 \\sim C18 \\sim C15 \\sim C16 \\sim N7 \\sim C17 \\sim C13 \\sim
C14: within 2A with sigma of 0.01 and sigma for terminal atoms of 0.02 within 2A
Uanis(C7') \\sim Ueq, Uanis(C8') \\sim Ueq, Uanis(C12') \\sim Ueq, Uanis(N3')
\\sim Ueq: with sigma of 0.01 and sigma for terminal atoms of 0.02
Uanis(N1) = Uanis(C1')
Uanis(N2') = Uanis(C2')
Uanis(C3') = Uanis(C4')
5. Others
 Sof(N5')=Sof(N6')=Sof(C1')=Sof(C8')=Sof(H8'A)=Sof(H8'B)=Sof(H8'C)=Sof(C9')=
 Sof(C10')=Sof(H10')=Sof(C11')=Sof(C12')=Sof(H12D)=Sof(H12E)=Sof(H12F)=1-FVAR(1)
 Sof(Fe1')=Sof(N2')=Sof(N3')=Sof(N4')=Sof(C2')=Sof(C3')=Sof(H3'A)=Sof(H3'B)=
 Sof(H3'C)=Sof(C4')=Sof(C5')=Sof(H5')=Sof(C6')=Sof(C7')=Sof(H7'A)=Sof(H7'B)=
 Sof(H7'C)=0.5*(1-FVAR(2))
 Sof(Fe1)=Sof(N2)=Sof(N3)=Sof(N4)=Sof(C2)=Sof(C3)=Sof(H3A)=Sof(H3B)=Sof(H3C)=
 Sof(C4)=Sof(C5)=Sof(H5)=Sof(C6)=Sof(C7)=Sof(H7A)=Sof(H7B)=Sof(H7C)=0.5*FVAR(2)
 Sof(N5)=Sof(N6)=Sof(C1)=Sof(C8)=Sof(H8A)=Sof(H8B)=Sof(H8C)=Sof(C9)=Sof(C10)=
 Sof(H10)=Sof(C11)=Sof(C12)=Sof(H12A)=Sof(H12B)=Sof(H12C)=FVAR(1)
 Fixed Sof: H1WA(0.5) H1WB(0.5) C13(0.5) H13(0.5) C14(0.5) H14(0.5) C15(0.5)
 C16(0.5) H16(0.5) C17(0.5) H17(0.5) C18(0.5) H18(0.5) N8(0.5) O1(0.5) H1A(0.5)
6.a Riding coordinates:
 C7'(H7'A,H7'B,H7'C), C12'(H12D,H12E,H12F), O1W(H1WA,H1WB), O2W(H2WA,H2WB)
6.b Me refined with riding coordinates:
 C3(H3A,H3B,H3C), C7(H7A,H7B,H7C), C8(H8A,H8B,H8C), C12(H12A,H12B,H12C),
 C3'(H3'A,H3'B,H3'C), C8'(H8'A,H8'B,H8'C)
6.c Aromatic/amide H refined with riding coordinates:
 C5(H5), C10(H10), C5'(H5'), C10'(H10'), C13(H13), C14(H14), C16(H16),
 C17(H17), C18(H18)
6.d Tetrahedral OH refined with riding coordinates:
 O1(H1A)
;
_olex2_submission_special_instructions 'No special instructions were received'
_oxdiff_exptl_absorpt_empirical_details
;
Empirical correction (ABSPACK) includes:
- Absorption correction using spherical harmonics
- Frame scaling
- Detector area scaling
;
_oxdiff_exptl_absorpt_empirical_full_max 1.411
_oxdiff_exptl_absorpt_empirical_full_min 0.730

loop_
_space_group_symop_operation_xyz
'x, y, z'
'-x, -y, z'
'x, -y, -z+1/2'
'-x, y, -z+1/2'
'x+1/2, y+1/2, z+1/2'
'-x+1/2, -y+1/2, z+1/2'
'x+1/2, -y+1/2, -z+1'
'-x+1/2, y+1/2, -z+1'
'-x, -y, -z'
'x, y, -z'
'-x, y, z-1/2'
'x, -y, z-1/2'
'-x+1/2, -y+1/2, -z+1/2'
'x+1/2, y+1/2, -z+1/2'
'-x+1/2, y+1/2, z'
'x+1/2, -y+1/2, z'

loop_
_atom_site_label
_atom_site_type_symbol
_atom_site_fract_x
_atom_site_fract_y
_atom_site_fract_z
_atom_site_U_iso_or_equiv
_atom_site_adp_type
_atom_site_occupancy
_atom_site_site_symmetry_order
_atom_site_calc_flag
_atom_site_refinement_flags_posn
_atom_site_refinement_flags_adp
_atom_site_refinement_flags_occupancy
_atom_site_disorder_assembly
_atom_site_disorder_group
Ni2 Ni 0.000000 0.500000 0.250000 0.0299(4) Uani 1 4 d S T P A .
Fe1 Fe 0.04999(6) 0.35947(5) 0.000000 0.0310(4) Uani 0.797(4) 2 d S T P A 1
Fe1' Fe -0.0506(3) 0.3594(2) 0.000000 0.0397(16) Uani 0.203(4) 2 d S T P A 2
B1 B 0.0123(7) 0.2439(4) 0.000000 0.060(2) Uani 1 2 d S T P . .
N1 N 0.0017(2) 0.44337(13) 0.1458(2) 0.0375(8) Uani 1 1 d . . . . .
N2 N 0.2296(5) 0.4121(4) 0.000000 0.066(2) Uani 0.797(4) 2 d S T P A 1
N3 N -0.0680(4) 0.3272(4) 0.000000 0.0389(14) Uani 0.797(4) 2 d S TU P A 1
N4 N -0.0704(4) 0.2738(3) 0.000000 0.0432(15) Uani 0.797(4) 2 d S TU P A 1
N5 N 0.0679(3) 0.25912(17) 0.0889(3) 0.0424(11) Uani 0.797(4) 1 d . . P A 1
N6 N 0.0878(3) 0.31007(17) 0.1027(3) 0.0377(10) Uani 0.797(4) 1 d . . P A 1
N2' N -0.227(2) 0.4108(11) 0.000000 0.054(7) Uani 0.203(4) 2 d S T P A 2
N3' N 0.0606(16) 0.3236(10) 0.000000 0.039(5) Uani 0.203(4) 2 d S TU P A 2
N4' N 0.068(2) 0.2751(11) 0.000000 0.057(6) Uani 0.203(4) 2 d S TU P A 2
N5' N -0.0716(17) 0.2587(7) -0.0883(15) 0.065(6) Uani 0.203(4) 1 d . . P A 2
N6' N -0.0899(12) 0.3089(8) -0.1022(13) 0.055(5) Uani 0.203(4) 1 d . . P A 2
N7 N 0.1372(3) 0.500000 0.250000 0.0501(13) Uani 1 2 d DS TU P . .
C1 C 0.0186(3) 0.4102(2) 0.0924(4) 0.0340(12) Uani 0.797(4) 1 d . . P A 1
C2 C 0.1639(12) 0.3918(5) 0.000000 0.039(3) Uani 0.797(4) 2 d S T P A 1
C3 C -0.1751(12) 0.3988(7) 0.000000 0.048(5) Uani 0.797(4) 2 d S T P A 1
H3A H -0.237743 0.402008 0.000000 0.072 Uiso 0.797(4) 2 calc R U P A 1
H3B H -0.151684 0.415023 0.056497 0.072 Uiso 0.3986(18) 1 calc R U P A 1
H3C H -0.151684 0.415023 -0.056497 0.072 Uiso 0.3986(18) 1 calc R U P A 1
C4 C -0.1508(4) 0.3437(3) 0.000000 0.0419(18) Uani 0.797(4) 2 d S T P A 1
C5 C -0.2073(5) 0.3006(4) 0.000000 0.051(2) Uani 0.797(4) 2 d S T P A 1
H5 H -0.268174 0.301135 0.000000 0.061 Uiso 0.797(4) 2 calc R U P A 1
C6 C -0.1559(5) 0.2587(4) 0.000000 0.051(2) Uani 0.797(4) 2 d S T P A 1
C7 C -0.1806(7) 0.2032(4) 0.000000 0.070(3) Uani 0.797(4) 2 d S T P A 1
H7A H -0.128603 0.182547 0.000000 0.105 Uiso 0.797(4) 2 calc R U P A 1
H7B H -0.214602 0.195699 0.056497 0.105 Uiso 0.3986(18) 1 calc R U P A 1
H7C H -0.214602 0.195699 -0.056497 0.105 Uiso 0.3986(18) 1 calc R U P A 1
C8 C 0.1624(7) 0.3617(5) 0.2301(6) 0.055(2) Uani 0.797(4) 1 d . . P A 1
H8A H 0.190500 0.354883 0.290596 0.082 Uiso 0.797(4) 1 calc R U P A 1
H8B H 0.203498 0.377298 0.186737 0.082 Uiso 0.797(4) 1 calc R U P A 1
H8C H 0.113855 0.384475 0.240080 0.082 Uiso 0.797(4) 1 calc R U P A 1
C9 C 0.1305(3) 0.3132(2) 0.1882(3) 0.0428(13) Uani 0.797(4) 1 d . . P A 1
C10 C 0.1384(5) 0.2645(3) 0.2270(5) 0.0510(19) Uani 0.797(4) 1 d . . P A 1
H10 H 0.165813 0.256030 0.284748 0.061 Uiso 0.797(4) 1 calc R U P A 1
C11 C 0.0984(4) 0.2311(2) 0.1645(4) 0.0481(13) Uani 0.797(4) 1 d . . P A 1
C12 C 0.0909(5) 0.1745(3) 0.1680(5) 0.0658(18) Uani 0.797(4) 1 d . . P A 1
H12A H 0.116151 0.162083 0.226899 0.099 Uiso 0.797(4) 1 calc R U P A 1
H12B H 0.030261 0.164906 0.165273 0.099 Uiso 0.797(4) 1 calc R U P A 1
H12C H 0.121373 0.159862 0.114129 0.099 Uiso 0.797(4) 1 calc R U P A 1
C1' C -0.0165(16) 0.4113(11) 0.0955(18) 0.0375(8) Uani 0.203(4) 1 d . . P A 2
C2' C -0.166(5) 0.389(4) 0.000000 0.054(7) Uani 0.203(4) 2 d S T P A 2
C3' C 0.172(7) 0.402(3) 0.000000 0.057(8) Uani 0.203(4) 2 d S T P A 2
H3'A H 0.234628 0.406066 0.000000 0.085 Uiso 0.203(4) 2 calc R U P A 2
H3'B H 0.148034 0.417802 -0.056497 0.085 Uiso 0.1014(18) 1 calc R U P A 2
H3'C H 0.148034 0.417802 0.056497 0.085 Uiso 0.1014(18) 1 calc R U P A 2
C4' C 0.148(2) 0.3420(14) 0.000000 0.057(8) Uani 0.203(4) 2 d S T P A 2
C5' C 0.212(3) 0.2999(15) 0.000000 0.063(10) Uani 0.203(4) 2 d S T P A 2
H5' H 0.272595 0.300917 0.000000 0.076 Uiso 0.203(4) 2 calc R U P A 2
C6' C 0.155(3) 0.2581(14) 0.000000 0.059(10) Uani 0.203(4) 2 d S T P A 2
C7' C 0.172(4) 0.2010(18) 0.000000 0.091(14) Uani 0.203(4) 2 d S TU P A 2
H7'A H 0.159295 0.187250 -0.062550 0.137 Uiso 0.1014(18) 1 d R U P A 2
H7'B H 0.232675 0.194640 0.015230 0.137 Uiso 0.1014(18) 1 d R U P A 2
H7'C H 0.135695 0.184870 0.047320 0.137 Uiso 0.1014(18) 1 d R U P A 2
C8' C -0.166(4) 0.364(2) -0.235(3) 0.072(13) Uani 0.203(4) 1 d . U P A 2
H8'A H -0.191612 0.356067 -0.296721 0.108 Uiso 0.203(4) 1 calc R U P A 2
H8'B H -0.209914 0.379206 -0.194403 0.108 Uiso 0.203(4) 1 calc R U P A 2
H8'C H -0.119105 0.388180 -0.244280 0.108 Uiso 0.203(4) 1 calc R U P A 2
C9' C -0.1289(19) 0.3126(11) -0.1860(18) 0.068(8) Uani 0.203(4) 1 d . . P A 2
C10' C -0.132(2) 0.2635(13) -0.229(2) 0.062(9) Uani 0.203(4) 1 d . . P A 2
H10' H -0.152675 0.255557 -0.290505 0.074 Uiso 0.203(4) 1 calc R U P A 2
C11' C -0.102(2) 0.2327(11) -0.167(2) 0.070(7) Uani 0.203(4) 1 d . . P A 2
C12' C -0.095(2) 0.1762(12) -0.167(2) 0.087(9) Uani 0.203(4) 1 d . U P A 2
H12D H -0.036110 0.166588 -0.184777 0.130 Uiso 0.203(4) 1 d R U P A 2
H12E H -0.108030 0.162768 -0.104488 0.130 Uiso 0.203(4) 1 d R U P A 2
H12F H -0.135160 0.162668 -0.213448 0.130 Uiso 0.203(4) 1 d R U P A 2
O1W O 0.4191(13) 0.4339(8) 0.000000 0.310(10) Uiso 1 2 d S . P . .
H1WA H 0.412245 0.451652 0.050820 0.464 Uiso 0.5 1 d R U P B -1
H1WB H 0.373985 0.440042 -0.033940 0.464 Uiso 0.5 1 d R U P B -1
O2W O 0.0784(16) 0.0594(10) 0.000000 0.374(14) Uiso 1 2 d S . P . .
H2WA H 0.023556 0.053968 0.000000 0.561 Uiso 1 2 d R U P . .
H2WB H 0.104616 0.030708 0.000000 0.561 Uiso 1 2 d R U P . .
C13 C 0.1774(14) 0.5042(3) 0.1631(13) 0.088(3) Uani 0.5 1 d D U P A -1
H13 H 0.143922 0.499610 0.107789 0.106 Uiso 0.5 1 calc R U P A -1
C14 C 0.2667(9) 0.5149(4) 0.1523(13) 0.089(3) Uani 0.5 1 d . U P A -1
H14 H 0.292594 0.517129 0.091723 0.107 Uiso 0.5 1 calc R U P A -1
C15 C 0.3197(10) 0.5229(4) 0.2445(13) 0.100(3) Uani 0.5 1 d . U P A -1
C16 C 0.2723(9) 0.5175(4) 0.3388(14) 0.092(3) Uani 0.5 1 d . U P A -1
H16 H 0.299563 0.521075 0.398289 0.110 Uiso 0.5 1 calc R U P A -1
C17 C 0.1888(13) 0.5072(3) 0.3292(13) 0.083(3) Uani 0.5 1 d D U P A -1
H17 H 0.158991 0.504218 0.387358 0.100 Uiso 0.5 1 calc R U P A -1
C18 C 0.4044(11) 0.5402(7) 0.2509(14) 0.109(3) Uani 0.5 1 d . U P A -1
H18 H 0.433441 0.542124 0.192037 0.131 Uiso 0.5 1 calc R U P A -1
N8 N 0.4550(9) 0.5553(6) 0.3302(14) 0.124(3) Uani 0.5 1 d . U P A -1
O1 O 0.5466(10) 0.5533(7) 0.3242(16) 0.170(5) Uani 0.5 1 d . U P A -1
H1A H 0.561700 0.524833 0.305176 0.255 Uiso 0.5 1 calc R U P A -1
H1 H 0.011(5) 0.197(3) 0.000000 0.08(3) Uiso 1 2 d S . P . .

loop_
_atom_site_aniso_label
_atom_site_aniso_U_11
_atom_site_aniso_U_22
_atom_site_aniso_U_33
_atom_site_aniso_U_23
_atom_site_aniso_U_13
_atom_site_aniso_U_12
Ni2 0.0298(7) 0.0447(8) 0.0152(6) 0.000 0.000 0.000
Fe1 0.0308(6) 0.0480(8) 0.0141(5) 0.000 0.000 0.0042(5)
Fe1' 0.049(3) 0.044(3) 0.026(2) 0.000 0.000 -0.008(2)
B1 0.096(7) 0.061(5) 0.025(3) 0.000 0.000 -0.002(5)
N1 0.0436(18) 0.0500(18) 0.0189(15) 0.0024(14) 0.0004(13) 0.0019(15)
N2 0.036(4) 0.089(6) 0.074(5) 0.000 0.000 -0.007(4)
N3 0.039(3) 0.059(5) 0.018(3) 0.000 0.000 -0.006(3)
N4 0.046(3) 0.062(4) 0.022(3) 0.000 0.000 -0.011(3)
N5 0.057(3) 0.051(3) 0.019(2) 0.0052(17) 0.0036(18) 0.008(2)
N6 0.039(2) 0.056(3) 0.0184(18) -0.0033(17) -0.0007(16) 0.0077(19)
N2' 0.039(15) 0.055(15) 0.070(18) 0.000 0.000 -0.017(13)
N3' 0.053(8) 0.031(8) 0.033(8) 0.000 0.000 0.005(7)
N4' 0.090(16) 0.038(12) 0.044(13) 0.000 0.000 0.000(12)
N5' 0.114(19) 0.030(10) 0.050(13) -0.001(8) -0.002(12) -0.005(10)
N6' 0.049(11) 0.082(14) 0.034(10) -0.011(9) -0.006(8) -0.006(10)
N7 0.022(2) 0.054(3) 0.075(4) 0.003(3) 0.000 0.000
C1 0.028(2) 0.054(3) 0.019(2) 0.002(2) 0.000(2) 0.004(2)
C2 0.034(6) 0.053(9) 0.029(4) 0.000 0.000 0.015(6)
C3 0.028(5) 0.084(14) 0.032(5) 0.000 0.000 0.011(5)
C4 0.032(4) 0.076(6) 0.018(3) 0.000 0.000 -0.006(4)
C5 0.033(4) 0.098(7) 0.023(3) 0.000 0.000 -0.010(4)
C6 0.045(4) 0.092(7) 0.017(3) 0.000 0.000 -0.021(4)
C7 0.074(6) 0.097(7) 0.040(5) 0.000 0.000 -0.037(6)
C8 0.049(4) 0.082(5) 0.033(4) -0.015(4) -0.015(3) 0.022(3)
C9 0.035(2) 0.075(4) 0.018(2) 0.002(2) 0.0004(19) 0.014(2)
C10 0.054(4) 0.081(5) 0.018(3) 0.012(4) 0.007(3) 0.023(3)
C11 0.059(3) 0.060(3) 0.025(2) 0.010(2) 0.006(2) 0.014(3)
C12 0.078(4) 0.074(4) 0.046(3) 0.020(3) 0.011(3) 0.018(4)
C1' 0.0436(18) 0.0500(18) 0.0189(15) 0.0024(14) 0.0004(13) 0.0019(15)
C2' 0.039(15) 0.055(15) 0.070(18) 0.000 0.000 -0.017(13)
C3' 0.056(17) 0.060(19) 0.055(18) 0.000 0.000 -0.015(15)
C4' 0.056(17) 0.060(19) 0.055(18) 0.000 0.000 -0.015(15)
C5' 0.08(3) 0.07(2) 0.037(17) 0.000 0.000 0.03(2)
C6' 0.08(3) 0.07(2) 0.025(14) 0.000 0.000 0.04(2)
C7' 0.11(2) 0.09(2) 0.07(2) 0.000 0.000 0.018(17)
C8' 0.073(18) 0.080(19) 0.06(2) 0.004(17) 0.004(17) -0.010(14)
C9' 0.082(18) 0.082(19) 0.040(13) -0.005(12) -0.012(13) -0.033(15)
C10' 0.09(2) 0.068(18) 0.029(16) -0.002(17) -0.028(17) -0.035(15)
C11' 0.088(19) 0.065(16) 0.056(16) -0.018(13) 0.007(15) 0.006(15)
C12' 0.112(17) 0.081(15) 0.068(14) -0.016(13) 0.015(14) -0.022(14)
C13 0.065(6) 0.106(6) 0.094(6) -0.004(5) 0.006(5) 0.008(5)
C14 0.057(5) 0.106(6) 0.104(6) 0.017(6) 0.018(5) 0.006(5)
C15 0.075(5) 0.110(6) 0.115(6) -0.001(6) 0.004(5) 0.004(5)
C16 0.063(5) 0.103(6) 0.109(6) -0.015(6) -0.010(5) 0.007(5)
C17 0.056(5) 0.104(6) 0.090(6) -0.006(5) -0.003(5) -0.003(5)
C18 0.079(6) 0.125(6) 0.124(7) 0.001(6) 0.004(6) 0.005(6)
N8 0.089(6) 0.143(7) 0.139(7) 0.002(6) 0.001(6) 0.011(6)
O1 0.138(9) 0.174(10) 0.199(11) -0.014(10) -0.001(9) -0.007(8)

loop_
_atom_type_symbol
_atom_type_description
_atom_type_scat_dispersion_real
_atom_type_scat_dispersion_imag
_atom_type_scat_source
C C 0.0181 0.0091 'International Tables Vol C Tables 4.2.6.8 and 6.1.1.4'
H H 0.0000 0.0000 'International Tables Vol C Tables 4.2.6.8 and 6.1.1.4'
B B 0.0090 0.0039 'International Tables Vol C Tables 4.2.6.8 and 6.1.1.4'
Fe Fe -1.1336 3.1974 'International Tables Vol C Tables 4.2.6.8 and 6.1.1.4'
N N 0.0311 0.0180 'International Tables Vol C Tables 4.2.6.8 and 6.1.1.4'
Ni Ni -3.0029 0.5091 'International Tables Vol C Tables 4.2.6.8 and 6.1.1.4'
O O 0.0492 0.0322 'International Tables Vol C Tables 4.2.6.8 and 6.1.1.4'

loop_
_geom_angle_atom_site_label_1
_geom_angle_atom_site_label_2
_geom_angle_atom_site_label_3
_geom_angle
_geom_angle_site_symmetry_1
_geom_angle_site_symmetry_3
_geom_angle_publ_flag
N1 Ni2 N1 178.59(17) . 3_565 ?
N1 Ni2 N1 91.23(17) 3_565 4 ?
N1 Ni2 N1 88.79(18) . 4 ?
N1 Ni2 N1 88.79(18) 3_565 2_565 ?
N1 Ni2 N1 91.23(17) . 2_565 ?
N1 Ni2 N1 178.59(17) 4 2_565 ?
N1 Ni2 N7 89.30(9) 3_565 . ?
N1 Ni2 N7 90.70(9) 4 . ?
N1 Ni2 N7 90.70(9) 3_565 2_565 ?
N1 Ni2 N7 89.30(9) . . ?
N1 Ni2 N7 90.70(9) . 2_565 ?
N1 Ni2 N7 89.30(9) 2_565 2_565 ?
N1 Ni2 N7 90.70(9) 2_565 . ?
N1 Ni2 N7 89.30(9) 4 2_565 ?
N7 Ni2 N7 180.0 2_565 . ?
N3 Fe1 N6 89.4(2) . 10 ?
N3 Fe1 N6 89.4(2) . . ?
N6 Fe1 N6 90.5(2) 10 . ?
C1 Fe1 N3 93.8(2) . . ?
C1 Fe1 N3 93.8(2) 10 . ?
C1 Fe1 N6 92.3(2) . . ?
C1 Fe1 N6 175.8(2) . 10 ?
C1 Fe1 N6 175.8(2) 10 . ?
C1 Fe1 N6 92.3(2) 10 10 ?
C1 Fe1 C1 84.7(3) 10 . ?
C1 Fe1 C2 85.6(4) . . ?
C1 Fe1 C2 85.6(4) 10 . ?
C2 Fe1 N3 179.2(5) . . ?
C2 Fe1 N6 91.2(3) . . ?
C2 Fe1 N6 91.2(3) . 10 ?
N3' Fe1' N6' 86.9(8) . . ?
N3' Fe1' C1' 95.7(10) . . ?
C1' Fe1' N6' 93.1(10) 10 . ?
C1' Fe1' N6' 176.8(10) . . ?
C2' Fe1' N3' 175(3) . . ?
C2' Fe1' N6' 89(2) . . ?
C2' Fe1' C1' 88(2) . . ?
N4 B1 N5 109.4(5) . 10 ?
N4 B1 N5 109.4(5) . . ?
N4 B1 N5' 44.5(7) . 10 ?
N4 B1 H1 121(4) . . ?
N5 B1 N5 105.6(7) 10 . ?
N5 B1 N5' 78.2(8) . 10 ?
N5 B1 N5' 150.5(9) 10 10 ?
N5 B1 H1 105(2) 10 . ?
N5 B1 H1 105(2) . . ?
N4' B1 N5' 111.6(13) . . ?
N4' B1 H1 134(4) . . ?
N5' B1 H1 102(3) . . ?
N5' B1 H1 102(3) 10 . ?
C1 N1 Ni2 167.3(3) . . ?
C1' N1 Ni2 164.3(13) . . ?
C2 N2 H3'B 46(3) . 10 ?
C2 N2 H3'C 46(3) . 10 ?
N4 N3 Fe1 116.6(5) . . ?
C4 N3 Fe1 136.2(7) . . ?
C4 N3 N4 107.3(7) . . ?
N3 N4 B1 120.1(6) . . ?
C6 N4 B1 131.6(8) . . ?
C6 N4 N3 108.3(7) . . ?
N6 N5 B1 118.6(5) . . ?
C11 N5 B1 131.6(5) . . ?
C11 N5 N6 109.6(4) . . ?
N5 N6 Fe1 117.2(3) . . ?
C9 N6 Fe1 136.2(4) . . ?
C9 N6 N5 106.7(4) . . ?
H3B N2' H3C 68.0 10 10 ?
N4' N3' Fe1' 124(2) . . ?
N4' N3' C4' 104(3) . . ?
C4' N3' Fe1' 132(2) . . ?
B1 N4' N3' 128(3) . . ?
B1 N4' C6' 118(3) . . ?
N3' N4' C6' 114(3) . . ?
N6' N5' B1 116.6(15) . . ?
N6' N5' C11' 107(2) . . ?
C11' N5' B1 132.5(19) . . ?
N5' N6' Fe1' 117.9(15) . . ?
C9' N6' Fe1' 135(2) . . ?
C9' N6' N5' 107(2) . . ?
C13 N7 Ni2 116.9(10) . . ?
C13 N7 C17 116.3(8) . . ?
C17 N7 Ni2 125.2(9) . . ?
N1 C1 Fe1 176.1(5) . . ?
Fe1 C2 H3'B 94(6) . 10 ?
Fe1 C2 H3'C 94(6) . 10 ?
N2 C2 Fe1 178.0(12) . . ?
N2 C2 H3'B 84(6) . 10 ?
N2 C2 H3'C 84(6) . 10 ?
H3A C3 H3B 109.5 . . ?
H3A C3 H3C 109.5 . . ?
H3B C3 H3C 109.5 . . ?
C4 C3 H3A 109.5 . . ?
C4 C3 H3B 109.5 . . ?
C4 C3 H3C 109.5 . . ?
N3 C4 C3 123.3(10) . . ?
N3 C4 C5 108.7(8) . . ?
C5 C4 C3 128.1(10) . . ?
C4 C5 H5 126.6 . . ?
C6 C5 C4 106.8(7) . . ?
C6 C5 H5 126.6 . . ?
N4 C6 C7 121.4(9) . . ?
C5 C6 N4 108.9(8) . . ?
C5 C6 C7 129.7(8) . . ?
C6 C7 H7A 109.5 . . ?
C6 C7 H7B 109.5 . . ?
C6 C7 H7C 109.5 . . ?
H7A C7 H7B 109.5 . . ?
H7A C7 H7C 109.5 . . ?
H7B C7 H7C 109.5 . . ?
H8A C8 H8B 109.5 . . ?
H8A C8 H8C 109.5 . . ?
H8B C8 H8C 109.5 . . ?
C9 C8 H8A 109.5 . . ?
C9 C8 H8B 109.5 . . ?
C9 C8 H8C 109.5 . . ?
N6 C9 C8 123.7(6) . . ?
N6 C9 C10 109.1(6) . . ?
C10 C9 C8 127.2(6) . . ?
C9 C10 H10 126.3 . . ?
C11 C10 C9 107.3(5) . . ?
C11 C10 H10 126.3 . . ?
N5 C11 C10 107.4(6) . . ?
N5 C11 C12 122.3(6) . . ?
C10 C11 C12 130.3(6) . . ?
C11 C12 H12A 109.5 . . ?
C11 C12 H12B 109.5 . . ?
C11 C12 H12C 109.5 . . ?
H12A C12 H12B 109.5 . . ?
H12A C12 H12C 109.5 . . ?
H12B C12 H12C 109.5 . . ?
N1 C1' Fe1' 175(2) . . ?
N2' C2' Fe1' 172(7) . . ?
H3B C2' H3C 94.7 10 10 ?
H3'A C3' H3'B 109.5 . . ?
H3'A C3' H3'C 109.5 . . ?
H3'B C3' H3'C 109.5 . . ?
C4' C3' H3'A 109.5 . . ?
C4' C3' H3'B 109.5 . . ?
C4' C3' H3'C 109.5 . . ?
N3' C4' C3' 123(5) . . ?
N3' C4' C5' 112(3) . . ?
C5' C4' C3' 126(5) . . ?
C4' C5' H5' 129.8 . . ?
C6' C5' C4' 100(3) . . ?
C6' C5' H5' 129.8 . . ?
N4' C6' C7' 118(4) . . ?
C5' C6' N4' 110(3) . . ?
C5' C6' C7' 132(4) . . ?
C6' C7' H7'A 109.5 . . ?
C6' C7' H7'B 109.5 . . ?
C6' C7' H7'C 109.4 . . ?
C6' C7' H7'C 109.4(18) . 10 ?
H7'A C7' H7'B 109.5 . . ?
H7'A C7' H7'C 109.5 10 10 ?
H7'A C7' H7'C 25.4 . 10 ?
H7'A C7' H7'C 109.5 . . ?
H7'B C7' H7'C 129.4 . 10 ?
H7'B C7' H7'C 109.5 10 10 ?
H7'B C7' H7'C 109.5 . . ?
H7'C C7' H7'C 86.3 . 10 ?
H8'A C8' H8'B 109.5 . . ?
H8'A C8' H8'C 109.5 . . ?
H8'B C8' H8'C 109.5 . . ?
C9' C8' H8'A 109.5 . . ?
C9' C8' H8'B 109.5 . . ?
C9' C8' H8'C 109.5 . . ?
N6' C9' C8' 127(3) . . ?
N6' C9' C10' 109(3) . . ?
C10' C9' C8' 124(3) . . ?
C9' C10' H10' 127.0 . . ?
C11' C10' C9' 106(2) . . ?
C11' C10' H10' 127.0 . . ?
N5' C11' C12' 118(3) . . ?
C10' C11' N5' 111(3) . . ?
C10' C11' C12' 132(3) . . ?
C11' C12' H12D 109.7 . . ?
C11' C12' H12E 110.3 . . ?
C11' C12' H12F 108.4 . . ?
H12D C12' H12E 109.5 . . ?
H12D C12' H12F 109.5 . . ?
H12E C12' H12F 109.5 . . ?
H1WA O1W H1WB 104.8 . . ?
H2WA O2W H2WB 108.5 . . ?
N7 C13 H13 118.3 . . ?
N7 C13 C14 123.5(19) . . ?
C14 C13 H13 118.3 . . ?
C13 C14 H14 121.5 . . ?
C13 C14 C15 117.0(14) . . ?
C15 C14 H14 121.5 . . ?
C16 C15 C14 117.4(12) . . ?
C18 C15 C14 126.7(16) . . ?
C18 C15 C16 115.5(16) . . ?
C15 C16 H16 123.2 . . ?
C17 C16 C15 113.6(16) . . ?
C17 C16 H16 123.2 . . ?
N7 C17 H17 113.9 . . ?
C16 C17 N7 132.2(19) . . ?
C16 C17 H17 113.9 . . ?
C15 C18 H18 114.3 . . ?
C15 C18 N8 131.5(19) . . ?
N8 C18 H18 114.3 . . ?
C18 N8 O1 119.5(15) . . ?
N8 O1 H1A 109.5 . . ?

loop_
_geom_bond_atom_site_label_1
_geom_bond_atom_site_label_2
_geom_bond_distance
_geom_bond_site_symmetry_2
_geom_bond_publ_flag
Ni2 N1 2.068(3) . ?
Ni2 N1 2.068(3) 4 ?
Ni2 N1 2.068(3) 2_565 ?
Ni2 N1 2.068(3) 3_565 ?
Ni2 N7 2.096(5) 2_565 ?
Ni2 N7 2.096(5) . ?
Fe1 N3 1.988(7) . ?
Fe1 N6 2.006(4) 10 ?
Fe1 N6 2.006(4) . ?
Fe1 C1 1.904(6) . ?
Fe1 C1 1.904(6) 10 ?
Fe1 C2 1.933(17) . ?
Fe1' N3' 1.94(3) . ?
Fe1' N6' 2.026(19) . ?
Fe1' N6' 2.026(19) 10 ?
Fe1' C1' 1.97(3) 10 ?
Fe1' C1' 1.97(3) . ?
Fe1' C2' 1.91(9) . ?
B1 N4 1.484(12) . ?
B1 N5 1.548(7) 10 ?
B1 N5 1.548(7) . ?
B1 N4' 1.18(3) . ?
B1 N5' 1.81(2) 10 ?
B1 N5' 1.81(2) . ?
B1 H1 1.22(8) . ?
N1 C1 1.168(6) . ?
N1 C1' 1.12(3) . ?
N2 C2 1.135(19) . ?
N2 H3'B 1.48(10) 10 ?
N2 H3'C 1.48(10) 10 ?
N3 N4 1.394(11) . ?
N3 C4 1.338(9) . ?
N4 C6 1.364(9) . ?
N5 N6 1.377(6) . ?
N5 C11 1.361(6) . ?
N6 C9 1.356(6) . ?
N2' H3B 1.40(3) 10 ?
N2' H3C 1.40(3) 10 ?
N2' C2' 1.11(10) . ?
N3' N4' 1.27(4) . ?
N3' C4' 1.42(4) . ?
N4' C6' 1.40(5) . ?
N5' N6' 1.35(3) . ?
N5' C11' 1.37(3) . ?
N6' C9' 1.31(3) . ?
N7 C13 1.358(14) . ?
N7 C17 1.364(13) . ?
C2 H3'B 1.06(7) 10 ?
C2 H3'C 1.06(7) 10 ?
C3 H3A 0.9600 . ?
C3 H3B 0.9600 . ?
C3 H3C 0.9600 . ?
C3 C4 1.484(19) . ?
C4 C5 1.418(11) . ?
C5 H5 0.9300 . ?
C5 C6 1.346(13) . ?
C6 C7 1.497(13) . ?
C7 H7A 0.9600 . ?
C7 H7B 0.9600 . ?
C7 H7C 0.9600 . ?
C8 H8A 0.9600 . ?
C8 H8B 0.9600 . ?
C8 H8C 0.9600 . ?
C8 C9 1.475(13) . ?
C9 C10 1.384(10) . ?
C10 H10 0.9300 . ?
C10 C11 1.374(11) . ?
C11 C12 1.481(9) . ?
C12 H12A 0.9600 . ?
C12 H12B 0.9600 . ?
C12 H12C 0.9600 . ?
C3' H3'A 0.9600 . ?
C3' H3'B 0.9600 . ?
C3' H3'C 0.9600 . ?
C3' C4' 1.61(9) . ?
C4' C5' 1.46(5) . ?
C5' H5' 0.9300 . ?
C5' C6' 1.39(6) . ?
C6' C7' 1.51(6) . ?
C7' H7'A 0.9600 10 ?
C7' H7'A 0.9600 . ?
C7' H7'B 0.9600 10 ?
C7' H7'B 0.9601 . ?
C7' H7'C 0.9599 . ?
C7' H7'C 0.9599 10 ?
C8' H8'A 0.9600 . ?
C8' H8'B 0.9600 . ?
C8' H8'C 0.9600 . ?
C8' C9' 1.61(6) . ?
C9' C10' 1.41(4) . ?
C10' H10' 0.9300 . ?
C10' C11' 1.26(5) . ?
C11' C12' 1.48(4) . ?
C12' H12D 0.9601 . ?
C12' H12E 0.9600 . ?
C12' H12F 0.9597 . ?
O1W H1WA 0.8503 . ?
O1W H1WB 0.8501 . ?
O2W H2WA 0.8498 . ?
O2W H2WB 0.8494 . ?
C13 H13 0.9300 . ?
C13 C14 1.40(2) . ?
C14 H14 0.9300 . ?
C14 C15 1.53(2) . ?
C15 C16 1.50(2) . ?
C15 C18 1.37(2) . ?
C16 H16 0.9300 . ?
C16 C17 1.31(2) . ?
C17 H17 0.9300 . ?
C18 H18 0.9300 . ?
C18 N8 1.40(2) . ?
N8 O1 1.403(19) . ?
O1 H1A 0.8200 . ?

loop_
_geom_torsion_atom_site_label_1
_geom_torsion_atom_site_label_2
_geom_torsion_atom_site_label_3
_geom_torsion_atom_site_label_4
_geom_torsion
_geom_torsion_site_symmetry_1
_geom_torsion_site_symmetry_2
_geom_torsion_site_symmetry_3
_geom_torsion_site_symmetry_4
_geom_torsion_publ_flag
Ni2 N7 C13 C14 166.8(4) . . . . ?
Ni2 N7 C17 C16 -165.5(4) . . . . ?
Fe1 N3 N4 B1 0.0 . . . . ?
Fe1 N3 N4 C6 180.0 . . . . ?
Fe1 N3 C4 C3 0.0 . . . . ?
Fe1 N3 C4 C5 180.0 . . . . ?
Fe1 N6 C9 C8 0.6(9) . . . . ?
Fe1 N6 C9 C10 -179.3(4) . . . . ?
Fe1' N3' N4' B1 0.0 . . . . ?
Fe1' N3' N4' C6' 180.0 . . . . ?
Fe1' N3' C4' C3' 0.0 . . . . ?
Fe1' N3' C4' C5' 180.0 . . . . ?
Fe1' N6' C9' C8' -4(5) . . . . ?
Fe1' N6' C9' C10' 175(2) . . . . ?
B1 N4 C6 C5 180.0 . . . . ?
B1 N4 C6 C7 0.0 . . . . ?
B1 N5 N6 Fe1 -4.5(6) . . . . ?
B1 N5 N6 C9 175.4(5) . . . . ?
B1 N5 C11 C10 -175.3(6) . . . . ?
B1 N5 C11 C12 8.0(9) . . . . ?
B1 N4' C6' C5' 180.0 . . . . ?
B1 N4' C6' C7' 0.0 . . . . ?
B1 N5' N6' Fe1' -18(2) . . . . ?
B1 N5' N6' C9' 160.3(18) . . . . ?
B1 N5' C11' C10' -153(3) . . . . ?
B1 N5' C11' C12' 26(4) . . . . ?
N3 N4 C6 C5 0.0 . . . . ?
N3 N4 C6 C7 180.0 . . . . ?
N3 C4 C5 C6 0.0 . . . . ?
N4 B1 N5 N6 -54.8(7) . . . . ?
N4 B1 N5 C11 120.0(7) . . . . ?
N4 N3 C4 C3 180.0 . . . . ?
N4 N3 C4 C5 0.0 . . . . ?
N5 B1 N4 N3 57.6(5) . . . . ?
N5 B1 N4 N3 -57.6(5) 10 . . . ?
N5 B1 N4 C6 122.4(5) 10 . . . ?
N5 B1 N4 C6 -122.4(5) . . . . ?
N5 B1 N5 N6 62.9(8) 10 . . . ?
N5 B1 N5 C11 -122.4(6) 10 . . . ?
N5 N6 C9 C8 -179.3(6) . . . . ?
N5 N6 C9 C10 0.8(6) . . . . ?
N6 N5 C11 C10 -0.2(6) . . . . ?
N6 N5 C11 C12 -176.8(5) . . . . ?
N6 C9 C10 C11 -1.0(7) . . . . ?
N3' N4' C6' C5' 0.0 . . . . ?
N3' N4' C6' C7' 180.0 . . . . ?
N3' C4' C5' C6' 0.0 . . . . ?
N4' B1 N5' N6' -35(2) . . . . ?
N4' B1 N5' C11' 120(3) . . . . ?
N4' N3' C4' C3' 180.0 . . . . ?
N4' N3' C4' C5' 0.0 . . . . ?
N5' B1 N4' N3' 46.5(9) . . . . ?
N5' B1 N4' N3' -46.5(9) 10 . . . ?
N5' B1 N4' C6' -133.5(9) . . . . ?
N5' B1 N4' C6' 133.5(9) 10 . . . ?
N5' B1 N5' N6' 76(2) 10 . . . ?
N5' B1 N5' C11' -129(2) 10 . . . ?
N5' N6' C9' C8' 178(3) . . . . ?
N5' N6' C9' C10' -3(3) . . . . ?
N6' N5' C11' C10' 4(4) . . . . ?
N6' N5' C11' C12' -177(2) . . . . ?
N6' C9' C10' C11' 5(4) . . . . ?
N7 C13 C14 C15 -0.8(6) . . . . ?
C3 C4 C5 C6 180.0 . . . . ?
C4 N3 N4 B1 180.0 . . . . ?
C4 N3 N4 C6 0.0 . . . . ?
C4 C5 C6 N4 0.0 . . . . ?
C4 C5 C6 C7 180.0 . . . . ?
C8 C9 C10 C11 179.2(7) . . . . ?
C9 C10 C11 N5 0.7(7) . . . . ?
C9 C10 C11 C12 177.0(6) . . . . ?
C11 N5 N6 Fe1 179.7(3) . . . . ?
C11 N5 N6 C9 -0.4(5) . . . . ?
C3' C4' C5' C6' 180.0 . . . . ?
C4' N3' N4' B1 180.0 . . . . ?
C4' N3' N4' C6' 0.0 . . . . ?
C4' C5' C6' N4' 0.0 . . . . ?
C4' C5' C6' C7' 180.0 . . . . ?
C8' C9' C10' C11' -176(3) . . . . ?
C9' C10' C11' N5' -5(4) . . . . ?
C9' C10' C11' C12' 176(3) . . . . ?
C11' N5' N6' Fe1' -178.6(18) . . . . ?
C11' N5' N6' C9' -1(3) . . . . ?
C13 N7 C17 C16 -0.3(4) . . . . ?
C13 C14 C15 C16 1.2(7) . . . . ?
C13 C14 C15 C18 -171.0(12) . . . . ?
C14 C15 C16 C17 -1.2(7) . . . . ?
C14 C15 C18 N8 170.2(16) . . . . ?
C15 C16 C17 N7 0.8(7) . . . . ?
C15 C18 N8 O1 156.5(19) . . . . ?
C16 C15 C18 N8 -2(2) . . . . ?
C17 N7 C13 C14 0.3(3) . . . . ?
C18 C15 C16 C17 171.9(11) . . . . ?
